data_1561062
loop_
_publ_author_name
'Liu, Dong-Sheng'
'Sui, Yan'
'Ye, Guang-Ming'
'Wang, Hui-ying'
'Liu, Jian-Qi'
'Chen, Wen-Tong'

_publ_section_title
;
 Synthesis, structures and properties of three mercury coordination
 polymers based on 5-methyltetrazolate ligand
;
_journal_name_full 'Journal of Solid State Chemistry'
_journal_page_first 182
_journal_page_last 189
_journal_paper_doi 10.1016/j.jssc.2018.04.016
_journal_volume 263
_journal_year 2018
_chemical_formula_moiety 'C2 H4 Cl2 Hg N4'
_chemical_formula_sum 'C2 H4 Cl2 Hg N4'
_chemical_formula_weight 355.58
_space_group_IT_number 14
_space_group_name_Hall '-P 2yn'
_space_group_name_H-M_alt 'P 1 21/n 1'
_symmetry_cell_setting monoclinic
_symmetry_space_group_name_H-M 'P 1 21/n 1'
_atom_sites_solution_hydrogens geom
_atom_sites_solution_primary direct
_atom_sites_solution_secondary difmap
_cell_angle_alpha 90.00
_cell_angle_beta 94.492(5)
_cell_angle_gamma 90.00
_cell_formula_units_Z 4
_cell_length_a 3.9745(3)
_cell_length_b 20.3557(12)
_cell_length_c 9.2007(4)
_cell_measurement_reflns_used 25
_cell_measurement_temperature 298(2)
_cell_measurement_theta_max 18
_cell_measurement_theta_min 12
_cell_volume 742.08(8)
_computing_cell_refinement 'CrysAlisPro 1.171.38.43 (Rigaku OD, 2015)'
_computing_data_collection 'CrysAlisPro 1.171.38.43 (Rigaku OD, 2015)'
_computing_data_reduction 'CrysAlisPro 1.171.38.43 (Rigaku OD, 2015)'
_computing_molecular_graphics 'ORTEX (P.McArdle, 1995)'
_computing_publication_material 'SHELXL-97/2 (Sheldrick,1997)'
_computing_structure_refinement 'SHELXL-97 (Sheldrick, 1997)'
_computing_structure_solution 'SHELXS-97 (Sheldrick, 1990)'
_diffrn_ambient_temperature 298(2)
_diffrn_detector 'CCD plate'
_diffrn_detector_type EosS2
_diffrn_measured_fraction_theta_full 0.998
_diffrn_measured_fraction_theta_max 0.998
_diffrn_measurement_device 'four-circle diffractometer'
_diffrn_measurement_device_type 'SuperNova, Single source at offset, EosS2'
_diffrn_radiation_monochromator mirror
_diffrn_radiation_probe x-ray
_diffrn_radiation_type 'Mo K\a'
_diffrn_radiation_wavelength 0.71073
_diffrn_reflns_av_R_equivalents 0.0653
_diffrn_reflns_av_sigmaI/netI 0.0675
_diffrn_reflns_limit_h_max 4
_diffrn_reflns_limit_h_min -4
_diffrn_reflns_limit_k_max 22
_diffrn_reflns_limit_k_min -24
_diffrn_reflns_limit_l_max 10
_diffrn_reflns_limit_l_min -10
_diffrn_reflns_number 3969
_diffrn_reflns_theta_full 25.02
_diffrn_reflns_theta_max 25.02
_diffrn_reflns_theta_min 3.74
_diffrn_source 'micro-focus sealed X-ray tube'
_diffrn_source_type 'SuperNova (Mo) X-ray Source'
_exptl_absorpt_coefficient_mu 21.378
_exptl_absorpt_correction_T_max 0.041
_exptl_absorpt_correction_T_min 0.035
_exptl_absorpt_correction_type multi-scan
_exptl_absorpt_process_details
;
CrysAlisPro 1.171.38.43 (Rigaku Oxford Diffraction, 2015)
Empirical absorption correction using spherical harmonics,
 implemented in SCALE3 ABSPACK scaling algorithm.
;
_exptl_crystal_colour Colourless
_exptl_crystal_density_diffrn 3.183
_exptl_crystal_density_method 'not measured'
_exptl_crystal_description Parallelepiped
_exptl_crystal_F_000 632
_exptl_crystal_size_max 0.25
_exptl_crystal_size_mid 0.18
_exptl_crystal_size_min 0.17
_refine_diff_density_max 3.738
_refine_diff_density_min -1.931
_refine_diff_density_rms 0.354
_refine_ls_extinction_coef 0.0140(11)
_refine_ls_extinction_expression Fc^*^=kFc[1+0.001xFc^2^\l^3^/sin(2\q)]^-1/4^
_refine_ls_extinction_method SHELXL
_refine_ls_goodness_of_fit_ref 1.039
_refine_ls_hydrogen_treatment mixed
_refine_ls_matrix_type full
_refine_ls_number_parameters 87
_refine_ls_number_reflns 1304
_refine_ls_number_restraints 0
_refine_ls_restrained_S_all 1.039
_refine_ls_R_factor_all 0.0582
_refine_ls_R_factor_gt 0.0518
_refine_ls_shift/su_max 0.001
_refine_ls_shift/su_mean 0.000
_refine_ls_structure_factor_coef Fsqd
_refine_ls_weighting_details 'calc w=1/[\s^2^(Fo^2^)+(0.0690P)^2^+0.0000P] where P=(Fo^2^+2Fc^2^)/3'
_refine_ls_weighting_scheme calc
_refine_ls_wR_factor_gt 0.1185
_refine_ls_wR_factor_ref 0.1228
_reflns_number_gt 1133
_reflns_number_total 1304
_reflns_threshold_expression >2sigma(I)
_cod_data_source_file JSSC-2018-263-182.cif
_cod_data_source_block p21n
_cod_depositor_comments
;
The following automatic conversions were performed:

data item '_exptl_absorpt_correction_type' value 'Multi-Scan' was
changed to 'multi-scan' in accordance with the built-in table derived
from the CIF Core dictionary named 'cif_core.dic' version 2.4.5 last
updated on 2014-11-21.

data item '_symmetry_cell_setting' value 'Monoclinic' was changed to
'monoclinic' in accordance with the built-in table derived from the
CIF Core dictionary named 'cif_core.dic' version 2.4.5 last updated
on 2014-11-21.

Automatic conversion script
Id: cif_fix_values 8369 2020-08-20 11:38:08Z andrius 
;
_cod_original_sg_symbol_H-M P21/n
_cod_database_code 1561062
_oxdiff_exptl_absorpt_empirical_full_min 0.347
_oxdiff_exptl_absorpt_empirical_full_max 63.528
_oxdiff_exptl_absorpt_empirical_details
;
Empirical correction (ABSPACK) includes:
- Absorption correction using spherical harmonics
- Frame scaling
;

loop_
_symmetry_equiv_pos_as_xyz
'x, y, z'
'-x+1/2, y+1/2, -z+1/2'
'-x, -y, -z'
'x-1/2, -y-1/2, z-1/2'

loop_
_atom_site_label
_atom_site_type_symbol
_atom_site_fract_x
_atom_site_fract_y
_atom_site_fract_z
_atom_site_U_iso_or_equiv
_atom_site_adp_type
_atom_site_occupancy
_atom_site_symmetry_multiplicity
_atom_site_calc_flag
_atom_site_refinement_flags
_atom_site_disorder_assembly
_atom_site_disorder_group
Hg1 Hg 0.20562(12) 0.56016(2) 0.35184(5) 0.0317(3) Uani 1 1 d . . .
Cl1 Cl 0.5602(8) 0.51356(16) 0.1927(3) 0.0373(8) Uani 1 1 d . . .
Cl2 Cl -0.1199(8) 0.59719(17) 0.5340(3) 0.0404(9) Uani 1 1 d . . .
N1 N -0.159(3) 0.7382(5) 0.0605(11) 0.040(3) Uani 1 1 d . . .
N2 N -0.114(4) 0.7665(5) 0.1915(12) 0.051(3) Uani 1 1 d . . .
N3 N 0.035(3) 0.7228(5) 0.2781(11) 0.045(3) Uani 1 1 d . . .
N4 N 0.093(3) 0.6672(5) 0.1987(10) 0.034(3) Uani 1 1 d . . .
C1 C -0.041(4) 0.6302(7) -0.0579(13) 0.045(4) Uani 1 1 d . . .
H1A H -0.0243 0.6540 -0.1471 0.068 Uiso 1 1 calc R . .
H1B H -0.2485 0.6058 -0.0633 0.068 Uiso 1 1 calc R . .
H1C H 0.1458 0.6004 -0.0433 0.068 Uiso 1 1 calc R . .
C2 C -0.035(3) 0.6776(6) 0.0673(12) 0.028(3) Uani 1 1 d . . .
H2 H -0.27(3) 0.751(7) -0.011(14) 0.042 Uiso 1 1 d . . .

loop_
_atom_site_aniso_label
_atom_site_aniso_U_11
_atom_site_aniso_U_22
_atom_site_aniso_U_33
_atom_site_aniso_U_23
_atom_site_aniso_U_13
_atom_site_aniso_U_12
Hg1 0.0354(5) 0.0252(4) 0.0343(4) 0.00072(16) 0.0023(3) 0.00314(19)
Cl1 0.0340(17) 0.0324(19) 0.0454(17) -0.0127(13) 0.0033(14) 0.0012(14)
Cl2 0.044(2) 0.044(2) 0.0333(17) -0.0081(13) 0.0060(14) 0.0005(16)
N1 0.065(8) 0.021(7) 0.032(6) 0.012(5) -0.016(5) 0.000(6)
N2 0.101(10) 0.013(6) 0.037(6) -0.003(5) -0.013(6) 0.014(6)
N3 0.088(9) 0.016(6) 0.029(6) -0.001(4) -0.014(6) -0.004(6)
N4 0.052(7) 0.014(6) 0.033(5) 0.003(4) -0.009(5) -0.004(5)
C1 0.063(10) 0.040(9) 0.032(7) -0.007(6) -0.006(7) 0.001(7)
C2 0.032(7) 0.025(7) 0.027(6) -0.002(5) -0.001(5) -0.021(6)

loop_
_atom_type_symbol
_atom_type_description
_atom_type_scat_dispersion_real
_atom_type_scat_dispersion_imag
_atom_type_scat_source
C C 0.0033 0.0016 'International Tables Vol C Tables 4.2.6.8 and 6.1.1.4'
H H 0.0000 0.0000 'International Tables Vol C Tables 4.2.6.8 and 6.1.1.4'
N N 0.0061 0.0033 'International Tables Vol C Tables 4.2.6.8 and 6.1.1.4'
Cl Cl 0.1484 0.1585 'International Tables Vol C Tables 4.2.6.8 and 6.1.1.4'
Hg Hg -2.3894 9.2266 'International Tables Vol C Tables 4.2.6.8 and 6.1.1.4'

loop_
_geom_angle_atom_site_label_1
_geom_angle_atom_site_label_2
_geom_angle_atom_site_label_3
_geom_angle
_geom_angle_site_symmetry_1
_geom_angle_site_symmetry_3
Cl1 Hg1 Cl2 172.49(12) . .
Cl1 Hg1 N4 95.0(3) . .
Cl2 Hg1 N4 92.1(3) . .
C2 N1 N2 109.7(10) . .
C2 N1 H2 121(10) . .
N2 N1 H2 128(10) . .
N3 N2 N1 106.1(10) . .
N2 N3 N4 108.8(9) . .
C2 N4 N3 107.0(10) . .
C2 N4 Hg1 132.8(8) . .
N3 N4 Hg1 115.3(7) . .
C2 C1 H1A 109.5 . .
C2 C1 H1B 109.5 . .
H1A C1 H1B 109.5 . .
C2 C1 H1C 109.5 . .
H1A C1 H1C 109.5 . .
H1B C1 H1C 109.5 . .
N4 C2 N1 108.3(10) . .
N4 C2 C1 126.4(12) . .
N1 C2 C1 125.3(10) . .

loop_
_geom_bond_atom_site_label_1
_geom_bond_atom_site_label_2
_geom_bond_distance
_geom_bond_site_symmetry_2
Hg1 Cl1 2.314(3) .
Hg1 Cl2 2.322(3) .
Hg1 N4 2.615(9) .
N1 C2 1.327(16) .
N1 N2 1.335(15) .
N1 H2 0.81(12) .
N2 N3 1.307(15) .
N3 N4 1.375(14) .
N4 C2 1.291(14) .
C1 C2 1.502(16) .
C1 H1A 0.9600 .
C1 H1B 0.9600 .
C1 H1C 0.9600 .
